data_1549078
loop_
_publ_author_name
'Zhang, Chang-Wei'
'Ou, Bo'
'Jiang, Shu-Ting'
'Yin, Guang-Qiang'
'Chen, Li-Jun'
'Xu, Lin'
'Li, Xiaopeng'
'Yang, Hai-Bo'

_publ_section_title
;
 Cross-linked AIE supramolecular polymer gels with multiple
 stimuli-responsive behaviours constructed by hierarchical self-assembly
;
_journal_issue 15
_journal_name_full 'Polymer Chemistry'
_journal_page_first 2021
_journal_paper_doi 10.1039/C8PY00226F
_journal_volume 9
_journal_year 2018
_chemical_formula_sum 'C36 H26 N2 O2'
_chemical_formula_weight 518.59
_space_group_IT_number 14
_space_group_name_Hall '-P 2ybc'
_space_group_name_H-M_alt 'P 1 21/c 1'
_symmetry_cell_setting monoclinic
_symmetry_space_group_name_Hall '-P 2ybc'
_symmetry_space_group_name_H-M 'P 1 21/c 1'
_atom_sites_solution_hydrogens geom
_atom_sites_solution_primary direct
_atom_sites_solution_secondary difmap
_audit_block_doi 10.5517/ccdc.csd.cc1z58q4
_audit_creation_method SHELXL-97
_audit_update_record
;
2018-02-06 deposited with the CCDC.
2018-03-19 downloaded from the CCDC.
;
_cell_angle_alpha 90.00
_cell_angle_beta 110.0500(10)
_cell_angle_gamma 90.00
_cell_formula_units_Z 8
_cell_length_a 29.8205(5)
_cell_length_b 8.8627(2)
_cell_length_c 25.1375(4)
_cell_measurement_reflns_used 9866
_cell_measurement_temperature 173(2)
_cell_measurement_theta_max 68.21
_cell_measurement_theta_min 3.16
_cell_volume 6241.0(2)
_computing_structure_refinement 'SHELXL-97 (Sheldrick, 2008)'
_computing_structure_solution 'SHELXS-97 (Sheldrick, 2008)'
_diffrn_ambient_temperature 173(2)
_diffrn_measured_fraction_theta_full 0.998
_diffrn_measured_fraction_theta_max 0.998
_diffrn_measurement_device_type 'Bruker APEX-II CCD'
_diffrn_measurement_method '\f and \w scans'
_diffrn_radiation_monochromator graphite
_diffrn_radiation_source 'fine-focus sealed tube'
_diffrn_radiation_type CuK\a
_diffrn_radiation_wavelength 1.54178
_diffrn_reflns_av_R_equivalents 0.0529
_diffrn_reflns_av_sigmaI/netI 0.0430
_diffrn_reflns_limit_h_max 35
_diffrn_reflns_limit_h_min -35
_diffrn_reflns_limit_k_max 10
_diffrn_reflns_limit_k_min -10
_diffrn_reflns_limit_l_max 30
_diffrn_reflns_limit_l_min -29
_diffrn_reflns_number 55019
_diffrn_reflns_theta_full 68.25
_diffrn_reflns_theta_max 68.25
_diffrn_reflns_theta_min 4.54
_exptl_absorpt_coefficient_mu 0.539
_exptl_absorpt_correction_T_max 0.8906
_exptl_absorpt_correction_T_min 0.8052
_exptl_absorpt_correction_type multi-scan
_exptl_absorpt_process_details sadabs
_exptl_crystal_colour colorless
_exptl_crystal_density_diffrn 1.104
_exptl_crystal_density_method 'not measured'
_exptl_crystal_description plate
_exptl_crystal_F_000 2176
_exptl_crystal_size_max 0.42
_exptl_crystal_size_mid 0.36
_exptl_crystal_size_min 0.22
_platon_squeeze_details
;
;
_refine_diff_density_max 0.837
_refine_diff_density_min -0.177
_refine_diff_density_rms 0.037
_refine_ls_extinction_method none
_refine_ls_goodness_of_fit_ref 1.049
_refine_ls_hydrogen_treatment mixed
_refine_ls_matrix_type full
_refine_ls_number_parameters 725
_refine_ls_number_reflns 11413
_refine_ls_number_restraints 0
_refine_ls_restrained_S_all 1.049
_refine_ls_R_factor_all 0.0756
_refine_ls_R_factor_gt 0.0509
_refine_ls_shift/su_max 0.001
_refine_ls_shift/su_mean 0.000
_refine_ls_structure_factor_coef Fsqd
_refine_ls_weighting_details 'calc w=1/[\s^2^(Fo^2^)+(0.0680P)^2^+0.0162P] where P=(Fo^2^+2Fc^2^)/3'
_refine_ls_weighting_scheme calc
_refine_ls_wR_factor_gt 0.1235
_refine_ls_wR_factor_ref 0.1329
_reflns_number_gt 7947
_reflns_number_total 11413
_reflns_threshold_expression >2sigma(I)
_cod_data_source_file c8py00226f2.cif
_cod_data_source_block ta_a
_cod_depositor_comments
;
The following automatic conversions were performed:

'_symmetry_cell_setting' value 'Monoclinic' changed to 'monoclinic'
according to
/home/data/users/saulius/crontab/automatic-downloads/rss-feeds/RSC/lib/dictionaries/cif_core.dic
dictionary named 'cif_core.dic' version 2.4.2 from 2011-04-26.

Automatic conversion script
Id: cif_fix_values 4973 2017-02-22 13:04:09Z antanas 

 Adding full bibliography for 1549078.cif.
;
_cod_original_cell_volume 6240.9(2)
_cod_original_sg_symbol_H-M P2(1)/c
_cod_database_code 1549078

loop_
_symmetry_equiv_pos_as_xyz
'x, y, z'
'-x, y+1/2, -z+1/2'
'-x, -y, -z'
'x, -y-1/2, z-1/2'

loop_
_atom_site_label
_atom_site_type_symbol
_atom_site_fract_x
_atom_site_fract_y
_atom_site_fract_z
_atom_site_U_iso_or_equiv
_atom_site_adp_type
_atom_site_occupancy
_atom_site_symmetry_multiplicity
_atom_site_calc_flag
_atom_site_refinement_flags
N1 N 0.38279(6) 1.2933(2) 0.71665(7) 0.0415(4) Uani 1 1 d .
N2 N -0.12257(6) 1.2050(2) 0.48915(7) 0.0448(4) Uani 1 1 d .
N3 N 0.90617(6) 1.3104(2) 0.68080(7) 0.0467(5) Uani 1 1 d .
N4 N 0.40569(6) 1.1192(2) 0.44931(7) 0.0434(4) Uani 1 1 d .
O1 O 0.33079(5) 1.17670(17) 0.35245(5) 0.0409(3) Uani 1 1 d .
H1B H 0.3518 1.1509 0.3860 0.049 Uiso 1 1 d R
O2 O -0.01202(5) 1.1331(2) 0.15899(5) 0.0558(5) Uani 1 1 d .
H2B H -0.0413 1.1654 0.1608 0.067 Uiso 1 1 d R
O3 O 0.79288(5) 1.32900(18) 1.01178(5) 0.0432(4) Uani 1 1 d .
O4 O 0.45334(5) 1.22396(17) 0.81498(5) 0.0403(3) Uani 1 1 d .
H4B H 0.4273 1.2521 0.7781 0.048 Uiso 1 1 d R
C1 C -0.12176(8) 1.1457(3) 0.44060(9) 0.0482(5) Uani 1 1 d .
H1A H -0.1505 1.1041 0.4152 0.058 Uiso 1 1 calc R
C2 C -0.08154(7) 1.1413(3) 0.42516(8) 0.0436(5) Uani 1 1 d .
H2A H -0.0830 1.0962 0.3903 0.052 Uiso 1 1 calc R
C3 C -0.03891(7) 1.2029(2) 0.46072(8) 0.0375(4) Uani 1 1 d .
C4 C -0.03944(7) 1.2606(3) 0.51186(8) 0.0419(5) Uani 1 1 d .
H4A H -0.0111 1.3009 0.5385 0.050 Uiso 1 1 calc R
C5 C -0.08131(7) 1.2590(3) 0.52382(9) 0.0438(5) Uani 1 1 d .
H5A H -0.0806 1.2992 0.5591 0.053 Uiso 1 1 calc R
C6 C 0.00494(7) 1.2079(2) 0.44534(8) 0.0362(4) Uani 1 1 d .
C7 C 0.01669(7) 1.0938(2) 0.41423(8) 0.0401(5) Uani 1 1 d .
H7A H -0.0044 1.0108 0.4010 0.048 Uiso 1 1 calc R
C8 C 0.05886(7) 1.1003(2) 0.40239(8) 0.0383(4) Uani 1 1 d .
H8A H 0.0663 1.0214 0.3812 0.046 Uiso 1 1 calc R
C9 C 0.09044(7) 1.2205(2) 0.42103(7) 0.0335(4) Uani 1 1 d .
C10 C 0.07790(8) 1.3351(3) 0.45125(9) 0.0426(5) Uani 1 1 d .
H10A H 0.0987 1.4190 0.4641 0.051 Uiso 1 1 calc R
C11 C 0.03592(8) 1.3291(3) 0.46282(9) 0.0440(5) Uani 1 1 d .
H11A H 0.0281 1.4094 0.4831 0.053 Uiso 1 1 calc R
C12 C 0.13784(6) 1.2267(2) 0.41361(7) 0.0323(4) Uani 1 1 d .
C13 C 0.14450(6) 1.1997(2) 0.36360(7) 0.0307(4) Uani 1 1 d .
C14 C 0.10344(6) 1.1864(2) 0.30941(7) 0.0317(4) Uani 1 1 d .
C15 C 0.06532(7) 1.2872(2) 0.29502(8) 0.0365(4) Uani 1 1 d .
H15A H 0.0656 1.3677 0.3201 0.044 Uiso 1 1 calc R
C16 C 0.02690(7) 1.2729(3) 0.24502(8) 0.0398(5) Uani 1 1 d .
H16A H 0.0017 1.3445 0.2357 0.048 Uiso 1 1 calc R
C17 C 0.02534(7) 1.1532(3) 0.20835(8) 0.0404(5) Uani 1 1 d .
C18 C 0.06311(7) 1.0525(3) 0.22185(8) 0.0411(5) Uani 1 1 d .
H18A H 0.0625 0.9710 0.1971 0.049 Uiso 1 1 calc R
C19 C 0.10182(7) 1.0703(2) 0.27135(7) 0.0363(4) Uani 1 1 d .
H19A H 0.1278 1.0018 0.2795 0.044 Uiso 1 1 calc R
C20 C 0.38510(7) 1.3102(3) 0.66479(8) 0.0430(5) Uani 1 1 d .
H20A H 0.4157 1.3194 0.6613 0.052 Uiso 1 1 calc R
C21 C 0.34547(7) 1.3151(3) 0.61591(8) 0.0411(5) Uani 1 1 d .
H21A H 0.3492 1.3295 0.5802 0.049 Uiso 1 1 calc R
C22 C 0.30013(7) 1.2987(2) 0.61925(7) 0.0338(4) Uani 1 1 d .
C23 C 0.29783(7) 1.2819(2) 0.67333(8) 0.0394(5) Uani 1 1 d .
H23A H 0.2677 1.2711 0.6781 0.047 Uiso 1 1 calc R
C24 C 0.33890(7) 1.2808(3) 0.71970(8) 0.0428(5) Uani 1 1 d .
H24A H 0.3361 1.2706 0.7561 0.051 Uiso 1 1 calc R
C25 C 0.25699(7) 1.2931(2) 0.56802(7) 0.0338(4) Uani 1 1 d .
C26 C 0.21958(7) 1.1960(2) 0.56547(7) 0.0363(4) Uani 1 1 d .
H26A H 0.2207 1.1402 0.5982 0.044 Uiso 1 1 calc R
C27 C 0.18093(7) 1.1796(2) 0.51610(7) 0.0349(4) Uani 1 1 d .
H27A H 0.1559 1.1125 0.5154 0.042 Uiso 1 1 calc R
C28 C 0.17807(7) 1.2598(2) 0.46734(7) 0.0323(4) Uani 1 1 d .
C29 C 0.21384(7) 1.3633(2) 0.47076(7) 0.0353(4) Uani 1 1 d .
H29A H 0.2115 1.4241 0.4388 0.042 Uiso 1 1 calc R
C30 C 0.25293(7) 1.3797(2) 0.51992(7) 0.0344(4) Uani 1 1 d .
H30A H 0.2772 1.4503 0.5211 0.041 Uiso 1 1 calc R
C31 C 0.28650(6) 1.1765(2) 0.35628(7) 0.0329(4) Uani 1 1 d .
C32 C 0.27495(7) 1.0987(2) 0.39774(7) 0.0325(4) Uani 1 1 d .
H32A H 0.2989 1.0425 0.4254 0.039 Uiso 1 1 calc R
C33 C 0.22928(6) 1.1021(2) 0.39927(7) 0.0312(4) Uani 1 1 d .
H33A H 0.2222 1.0465 0.4277 0.037 Uiso 1 1 calc R
C34 C 0.19305(6) 1.1853(2) 0.35998(7) 0.0307(4) Uani 1 1 d .
C35 C 0.20499(7) 1.2596(2) 0.31765(8) 0.0383(5) Uani 1 1 d .
H35A H 0.1810 1.3144 0.2894 0.046 Uiso 1 1 calc R
C36 C 0.25079(7) 1.2552(3) 0.31578(8) 0.0404(5) Uani 1 1 d .
H36A H 0.2578 1.3067 0.2864 0.049 Uiso 1 1 calc R
C37 C 0.86362(7) 1.2732(3) 0.64356(8) 0.0473(5) Uani 1 1 d .
H37A H 0.8619 1.2455 0.6064 0.057 Uiso 1 1 calc R
C38 C 0.82182(7) 1.2726(3) 0.65589(8) 0.0406(5) Uani 1 1 d .
H38A H 0.7924 1.2462 0.6275 0.049 Uiso 1 1 calc R
C39 C 0.82312(7) 1.3110(2) 0.71017(7) 0.0330(4) Uani 1 1 d .
C40 C 0.86719(7) 1.3514(3) 0.74834(8) 0.0410(5) Uani 1 1 d .
H40A H 0.8699 1.3807 0.7857 0.049 Uiso 1 1 calc R
C41 C 0.90707(7) 1.3495(3) 0.73262(9) 0.0452(5) Uani 1 1 d .
H41A H 0.9368 1.3774 0.7600 0.054 Uiso 1 1 calc R
C42 C 0.77924(6) 1.3047(2) 0.72502(7) 0.0317(4) Uani 1 1 d .
C43 C 0.74563(7) 1.1931(2) 0.70112(8) 0.0363(4) Uani 1 1 d .
H43A H 0.7521 1.1188 0.6775 0.044 Uiso 1 1 calc R
C44 C 0.70288(7) 1.1887(2) 0.71116(7) 0.0364(4) Uani 1 1 d .
H44A H 0.6805 1.1114 0.6943 0.044 Uiso 1 1 calc R
C45 C 0.69205(6) 1.2955(2) 0.74559(7) 0.0299(4) Uani 1 1 d .
C46 C 0.72648(7) 1.4050(2) 0.77088(7) 0.0327(4) Uani 1 1 d .
H46A H 0.7204 1.4776 0.7954 0.039 Uiso 1 1 calc R
C47 C 0.76931(7) 1.4094(2) 0.76084(7) 0.0330(4) Uani 1 1 d .
H47A H 0.7922 1.4848 0.7786 0.040 Uiso 1 1 calc R
C48 C 0.64470(6) 1.2879(2) 0.75325(7) 0.0306(4) Uani 1 1 d .
C49 C 0.63854(6) 1.2939(2) 0.80413(7) 0.0307(4) Uani 1 1 d .
C50 C 0.67925(6) 1.2989(2) 0.85886(7) 0.0293(4) Uani 1 1 d .
C51 C 0.67852(7) 1.3995(2) 0.90112(7) 0.0334(4) Uani 1 1 d .
H51A H 0.6516 1.4630 0.8951 0.040 Uiso 1 1 calc R
C52 C 0.71630(7) 1.4085(2) 0.95168(7) 0.0361(4) Uani 1 1 d .
H52A H 0.7151 1.4784 0.9798 0.043 Uiso 1 1 calc R
C53 C 0.75574(7) 1.3166(2) 0.96162(7) 0.0328(4) Uani 1 1 d .
C54 C 0.75646(7) 1.2123(2) 0.92070(7) 0.0327(4) Uani 1 1 d .
H54A H 0.7830 1.1465 0.9275 0.039 Uiso 1 1 calc R
C55 C 0.71863(7) 1.2037(2) 0.86994(7) 0.0322(4) Uani 1 1 d .
H55A H 0.7195 1.1320 0.8423 0.039 Uiso 1 1 calc R
C56 C 0.40729(8) 1.0738(3) 0.50036(9) 0.0474(5) Uani 1 1 d .
H56A H 0.3804 1.0215 0.5031 0.057 Uiso 1 1 calc R
C57 C 0.44550(7) 1.0976(3) 0.54962(8) 0.0427(5) Uani 1 1 d .
H57A H 0.4448 1.0599 0.5847 0.051 Uiso 1 1 calc R
C58 C 0.48508(7) 1.1774(2) 0.54746(7) 0.0353(4) Uani 1 1 d .
C59 C 0.48346(7) 1.2256(3) 0.49388(8) 0.0406(5) Uani 1 1 d .
H59A H 0.5095 1.2799 0.4897 0.049 Uiso 1 1 calc R
C60 C 0.44398(7) 1.1943(3) 0.44710(8) 0.0427(5) Uani 1 1 d .
H60A H 0.4439 1.2280 0.4112 0.051 Uiso 1 1 calc R
C61 C 0.52663(7) 1.2076(2) 0.59914(7) 0.0337(4) Uani 1 1 d .
C62 C 0.54010(7) 1.1009(2) 0.64239(7) 0.0368(4) Uani 1 1 d .
H62A H 0.5230 1.0087 0.6380 0.044 Uiso 1 1 calc R
C63 C 0.57801(7) 1.1274(2) 0.69153(7) 0.0355(4) Uani 1 1 d .
H63A H 0.5865 1.0529 0.7205 0.043 Uiso 1 1 calc R
C64 C 0.60391(6) 1.2601(2) 0.69963(7) 0.0321(4) Uani 1 1 d .
C65 C 0.59102(7) 1.3671(2) 0.65617(7) 0.0374(4) Uani 1 1 d .
H65A H 0.6085 1.4585 0.6605 0.045 Uiso 1 1 calc R
C66 C 0.55277(7) 1.3406(2) 0.60673(8) 0.0381(5) Uani 1 1 d .
H66A H 0.5443 1.4145 0.5776 0.046 Uiso 1 1 calc R
C67 C 0.59010(6) 1.2876(2) 0.80867(7) 0.0310(4) Uani 1 1 d .
C68 C 0.55200(7) 1.3745(2) 0.77505(7) 0.0342(4) Uani 1 1 d .
H68A H 0.5573 1.4480 0.7504 0.041 Uiso 1 1 calc R
C69 C 0.50652(7) 1.3558(2) 0.77693(7) 0.0356(4) Uani 1 1 d .
H69A H 0.4811 1.4164 0.7536 0.043 Uiso 1 1 calc R
C70 C 0.49776(6) 1.2492(2) 0.81252(7) 0.0329(4) Uani 1 1 d .
C71 C 0.53565(7) 1.1664(2) 0.84848(8) 0.0372(4) Uani 1 1 d .
H71A H 0.5304 1.0960 0.8742 0.045 Uiso 1 1 calc R
C72 C 0.58105(7) 1.1873(2) 0.84655(7) 0.0339(4) Uani 1 1 d .
H72A H 0.6068 1.1316 0.8718 0.041 Uiso 1 1 calc R
H3A H 0.8223(10) 1.299(3) 1.0061(11) 0.071(8) Uiso 1 1 d .

loop_
_atom_site_aniso_label
_atom_site_aniso_U_11
_atom_site_aniso_U_22
_atom_site_aniso_U_33
_atom_site_aniso_U_23
_atom_site_aniso_U_13
_atom_site_aniso_U_12
N1 0.0374(9) 0.0509(11) 0.0331(8) -0.0024(7) 0.0081(7) -0.0068(8)
N2 0.0344(9) 0.0578(12) 0.0424(9) 0.0080(8) 0.0134(8) -0.0006(8)
N3 0.0318(9) 0.0691(13) 0.0397(9) 0.0036(8) 0.0131(7) -0.0022(8)
N4 0.0362(9) 0.0539(11) 0.0328(8) -0.0045(7) 0.0023(7) 0.0042(8)
O1 0.0281(7) 0.0664(10) 0.0267(6) 0.0036(6) 0.0075(5) -0.0006(6)
O2 0.0282(7) 0.1037(14) 0.0305(7) -0.0086(8) 0.0034(6) 0.0015(8)
O3 0.0299(7) 0.0695(11) 0.0254(6) -0.0056(6) 0.0031(5) 0.0026(7)
O4 0.0298(7) 0.0557(9) 0.0369(7) 0.0008(6) 0.0132(6) -0.0031(6)
C1 0.0333(11) 0.0628(16) 0.0458(11) 0.0021(10) 0.0099(9) -0.0074(10)
C2 0.0383(11) 0.0530(14) 0.0397(10) -0.0022(9) 0.0136(9) -0.0051(10)
C3 0.0309(10) 0.0434(12) 0.0382(10) 0.0100(8) 0.0119(8) 0.0025(8)
C4 0.0338(11) 0.0537(14) 0.0374(10) 0.0019(9) 0.0112(8) -0.0017(9)
C5 0.0399(11) 0.0549(14) 0.0385(10) 0.0054(9) 0.0157(9) -0.0012(10)
C6 0.0323(10) 0.0436(12) 0.0324(9) 0.0047(8) 0.0109(8) 0.0008(9)
C7 0.0360(11) 0.0422(12) 0.0423(10) 0.0000(9) 0.0136(9) -0.0054(9)
C8 0.0357(10) 0.0416(12) 0.0385(10) -0.0011(8) 0.0140(8) -0.0029(9)
C9 0.0306(10) 0.0428(12) 0.0260(8) 0.0018(8) 0.0083(7) 0.0000(8)
C10 0.0391(11) 0.0458(13) 0.0457(11) -0.0084(9) 0.0181(9) -0.0082(9)
C11 0.0407(11) 0.0478(13) 0.0498(11) -0.0083(10) 0.0234(10) -0.0030(10)
C12 0.0288(9) 0.0390(11) 0.0281(9) 0.0014(7) 0.0084(7) -0.0003(8)
C13 0.0290(9) 0.0350(10) 0.0267(8) 0.0030(7) 0.0078(7) -0.0004(8)
C14 0.0272(9) 0.0425(11) 0.0264(8) 0.0040(7) 0.0105(7) -0.0011(8)
C15 0.0336(10) 0.0447(12) 0.0300(9) 0.0014(8) 0.0093(8) 0.0018(9)
C16 0.0291(10) 0.0545(14) 0.0335(9) 0.0048(9) 0.0078(8) 0.0048(9)
C17 0.0273(10) 0.0669(15) 0.0272(9) 0.0004(9) 0.0095(8) -0.0030(9)
C18 0.0351(11) 0.0568(14) 0.0322(9) -0.0075(9) 0.0126(8) -0.0031(9)
C19 0.0294(10) 0.0472(12) 0.0323(9) -0.0004(8) 0.0104(8) 0.0039(8)
C20 0.0329(11) 0.0580(14) 0.0378(10) -0.0058(9) 0.0118(8) -0.0082(10)
C21 0.0410(11) 0.0532(14) 0.0306(9) -0.0032(9) 0.0141(8) -0.0083(10)
C22 0.0399(11) 0.0317(10) 0.0298(9) -0.0032(7) 0.0120(8) -0.0035(8)
C23 0.0365(11) 0.0500(13) 0.0330(9) -0.0028(9) 0.0138(8) -0.0057(9)
C24 0.0412(12) 0.0585(14) 0.0284(9) -0.0014(9) 0.0115(8) -0.0078(10)
C25 0.0356(10) 0.0402(11) 0.0262(8) -0.0056(8) 0.0114(8) -0.0019(8)
C26 0.0379(11) 0.0459(12) 0.0256(8) 0.0008(8) 0.0116(8) -0.0033(9)
C27 0.0302(10) 0.0464(12) 0.0290(9) -0.0009(8) 0.0114(8) -0.0043(8)
C28 0.0313(10) 0.0406(11) 0.0267(8) -0.0043(7) 0.0123(7) -0.0020(8)
C29 0.0416(11) 0.0385(11) 0.0275(8) 0.0011(8) 0.0140(8) -0.0020(9)
C30 0.0376(10) 0.0350(11) 0.0310(9) -0.0046(8) 0.0124(8) -0.0063(8)
C31 0.0284(9) 0.0432(12) 0.0253(8) -0.0056(7) 0.0068(7) -0.0028(8)
C32 0.0327(10) 0.0382(11) 0.0236(8) 0.0015(7) 0.0057(7) 0.0033(8)
C33 0.0332(10) 0.0382(11) 0.0215(8) 0.0017(7) 0.0087(7) -0.0010(8)
C34 0.0288(9) 0.0384(11) 0.0226(8) -0.0026(7) 0.0057(7) -0.0008(8)
C35 0.0337(10) 0.0486(13) 0.0303(9) 0.0124(8) 0.0081(8) 0.0048(9)
C36 0.0355(11) 0.0557(14) 0.0302(9) 0.0118(9) 0.0113(8) -0.0024(9)
C37 0.0365(11) 0.0744(17) 0.0326(10) -0.0010(10) 0.0137(9) -0.0026(11)
C38 0.0266(10) 0.0626(14) 0.0298(9) -0.0011(9) 0.0060(8) -0.0030(9)
C39 0.0319(10) 0.0348(11) 0.0317(9) 0.0023(8) 0.0103(8) 0.0004(8)
C40 0.0371(11) 0.0522(13) 0.0319(9) -0.0038(9) 0.0095(8) -0.0033(9)
C41 0.0293(10) 0.0612(15) 0.0408(10) -0.0012(10) 0.0064(8) -0.0071(10)
C42 0.0292(9) 0.0385(11) 0.0262(8) 0.0030(7) 0.0080(7) -0.0004(8)
C43 0.0353(10) 0.0431(12) 0.0322(9) -0.0095(8) 0.0137(8) -0.0033(9)
C44 0.0328(10) 0.0463(12) 0.0304(9) -0.0100(8) 0.0111(8) -0.0111(9)
C45 0.0300(9) 0.0357(11) 0.0226(8) 0.0026(7) 0.0072(7) -0.0011(8)
C46 0.0354(10) 0.0315(10) 0.0319(9) -0.0027(7) 0.0123(8) -0.0014(8)
C47 0.0323(10) 0.0331(11) 0.0322(9) -0.0011(8) 0.0090(8) -0.0056(8)
C48 0.0284(9) 0.0348(10) 0.0282(8) -0.0003(7) 0.0092(7) -0.0011(8)
C49 0.0292(9) 0.0338(10) 0.0277(8) -0.0016(7) 0.0081(7) -0.0010(8)
C50 0.0277(9) 0.0350(10) 0.0256(8) 0.0004(7) 0.0099(7) -0.0033(8)
C51 0.0295(9) 0.0417(11) 0.0303(9) -0.0026(8) 0.0118(8) 0.0009(8)
C52 0.0327(10) 0.0496(13) 0.0275(8) -0.0080(8) 0.0121(8) -0.0020(9)
C53 0.0300(9) 0.0439(12) 0.0235(8) 0.0002(7) 0.0079(7) -0.0044(8)
C54 0.0303(9) 0.0368(11) 0.0305(9) 0.0029(8) 0.0096(7) 0.0038(8)
C55 0.0360(10) 0.0332(10) 0.0272(8) -0.0024(7) 0.0107(7) -0.0007(8)
C56 0.0378(11) 0.0557(15) 0.0424(11) -0.0014(10) 0.0054(9) -0.0087(10)
C57 0.0377(11) 0.0512(13) 0.0344(10) 0.0034(9) 0.0062(8) -0.0045(10)
C58 0.0307(10) 0.0411(12) 0.0294(9) -0.0016(8) 0.0044(8) 0.0021(8)
C59 0.0348(10) 0.0549(14) 0.0300(9) -0.0002(9) 0.0085(8) 0.0000(9)
C60 0.0361(11) 0.0621(15) 0.0271(9) -0.0021(9) 0.0073(8) 0.0048(10)
C61 0.0318(10) 0.0416(11) 0.0263(8) -0.0012(8) 0.0082(7) -0.0018(8)
C62 0.0386(11) 0.0357(11) 0.0329(9) -0.0006(8) 0.0081(8) -0.0067(9)
C63 0.0361(10) 0.0403(12) 0.0269(8) 0.0043(8) 0.0067(8) -0.0008(9)
C64 0.0277(9) 0.0452(12) 0.0238(8) -0.0028(7) 0.0095(7) -0.0027(8)
C65 0.0368(10) 0.0410(12) 0.0313(9) 0.0008(8) 0.0076(8) -0.0076(9)
C66 0.0383(11) 0.0437(12) 0.0286(9) 0.0061(8) 0.0068(8) -0.0035(9)
C67 0.0294(9) 0.0390(11) 0.0234(8) -0.0014(7) 0.0077(7) -0.0002(8)
C68 0.0326(10) 0.0428(12) 0.0280(8) 0.0014(8) 0.0114(8) 0.0010(8)
C69 0.0319(10) 0.0435(12) 0.0296(9) 0.0003(8) 0.0083(8) 0.0048(8)
C70 0.0290(9) 0.0446(12) 0.0256(8) -0.0046(7) 0.0101(7) -0.0029(8)
C71 0.0347(10) 0.0461(12) 0.0306(9) 0.0050(8) 0.0110(8) -0.0013(9)
C72 0.0317(10) 0.0400(11) 0.0274(8) 0.0032(8) 0.0067(7) 0.0011(8)

loop_
_atom_type_symbol
_atom_type_description
_atom_type_scat_dispersion_real
_atom_type_scat_dispersion_imag
_atom_type_scat_source
C C 0.0181 0.0091 'International Tables Vol C Tables 4.2.6.8 and 6.1.1.4'
H H 0.0000 0.0000 'International Tables Vol C Tables 4.2.6.8 and 6.1.1.4'
N N 0.0311 0.0180 'International Tables Vol C Tables 4.2.6.8 and 6.1.1.4'
O O 0.0492 0.0322 'International Tables Vol C Tables 4.2.6.8 and 6.1.1.4'

loop_
_geom_angle_atom_site_label_1
_geom_angle_atom_site_label_2
_geom_angle_atom_site_label_3
_geom_angle
C20 N1 C24 116.25(17)
C5 N2 C1 115.98(18)
C37 N3 C41 116.34(17)
C56 N4 C60 116.19(17)
C31 O1 H1B 108.5
C17 O2 H2B 113.6
C53 O3 H3A 109.2(16)
C70 O4 H4B 111.6
N2 C1 C2 123.8(2)
N2 C1 H1A 118.1
C2 C1 H1A 118.1
C1 C2 C3 119.9(2)
C1 C2 H2A 120.1
C3 C2 H2A 120.1
C4 C3 C2 116.21(18)
C4 C3 C6 121.35(19)
C2 C3 C6 122.45(18)
C5 C4 C3 119.7(2)
C5 C4 H4A 120.1
C3 C4 H4A 120.1
N2 C5 C4 124.3(2)
N2 C5 H5A 117.9
C4 C5 H5A 117.9
C11 C6 C7 118.11(18)
C11 C6 C3 119.41(19)
C7 C6 C3 122.48(19)
C8 C7 C6 120.66(19)
C8 C7 H7A 119.7
C6 C7 H7A 119.7
C7 C8 C9 121.16(19)
C7 C8 H8A 119.4
C9 C8 H8A 119.4
C8 C9 C10 117.64(18)
C8 C9 C12 123.24(18)
C10 C9 C12 118.99(18)
C11 C10 C9 121.3(2)
C11 C10 H10A 119.4
C9 C10 H10A 119.4
C10 C11 C6 121.1(2)
C10 C11 H11A 119.4
C6 C11 H11A 119.4
C13 C12 C9 123.73(16)
C13 C12 C28 122.89(17)
C9 C12 C28 113.34(15)
C12 C13 C34 121.72(16)
C12 C13 C14 121.58(17)
C34 C13 C14 116.69(15)
C15 C14 C19 117.51(17)
C15 C14 C13 121.88(17)
C19 C14 C13 120.60(17)
C16 C15 C14 121.63(19)
C16 C15 H15A 119.2
C14 C15 H15A 119.2
C15 C16 C17 119.90(19)
C15 C16 H16A 120.0
C17 C16 H16A 120.0
O2 C17 C18 118.69(19)
O2 C17 C16 122.11(19)
C18 C17 C16 119.19(18)
C17 C18 C19 120.3(2)
C17 C18 H18A 119.9
C19 C18 H18A 119.9
C18 C19 C14 121.46(19)
C18 C19 H19A 119.3
C14 C19 H19A 119.3
N1 C20 C21 123.75(19)
N1 C20 H20A 118.1
C21 C20 H20A 118.1
C20 C21 C22 119.72(18)
C20 C21 H21A 120.1
C22 C21 H21A 120.1
C21 C22 C23 116.38(18)
C21 C22 C25 121.70(16)
C23 C22 C25 121.87(17)
C24 C23 C22 120.13(19)
C24 C23 H23A 119.9
C22 C23 H23A 119.9
N1 C24 C23 123.74(18)
N1 C24 H24A 118.1
C23 C24 H24A 118.1
C26 C25 C30 117.88(17)
C26 C25 C22 120.39(17)
C30 C25 C22 121.69(18)
C27 C26 C25 120.97(17)
C27 C26 H26A 119.5
C25 C26 H26A 119.5
C26 C27 C28 121.13(18)
C26 C27 H27A 119.4
C28 C27 H27A 119.4
C29 C28 C27 117.97(17)
C29 C28 C12 123.18(16)
C27 C28 C12 118.82(17)
C30 C29 C28 121.23(17)
C30 C29 H29A 119.4
C28 C29 H29A 119.4
C29 C30 C25 120.63(18)
C29 C30 H30A 119.7
C25 C30 H30A 119.7
O1 C31 C36 117.99(17)
O1 C31 C32 123.53(17)
C36 C31 C32 118.46(17)
C33 C32 C31 120.88(17)
C33 C32 H32A 119.6
C31 C32 H32A 119.6
C32 C33 C34 121.62(17)
C32 C33 H33A 119.2
C34 C33 H33A 119.2
C35 C34 C33 116.71(17)
C35 C34 C13 120.93(16)
C33 C34 C13 122.33(16)
C36 C35 C34 121.68(18)
C36 C35 H35A 119.2
C34 C35 H35A 119.2
C35 C36 C31 120.59(17)
C35 C36 H36A 119.7
C31 C36 H36A 119.7
N3 C37 C38 123.84(19)
N3 C37 H37A 118.1
C38 C37 H37A 118.1
C37 C38 C39 119.56(18)
C37 C38 H38A 120.2
C39 C38 H38A 120.2
C40 C39 C38 116.33(18)
C40 C39 C42 123.16(16)
C38 C39 C42 120.50(17)
C41 C40 C39 120.46(18)
C41 C40 H40A 119.8
C39 C40 H40A 119.8
N3 C41 C40 123.45(19)
N3 C41 H41A 118.3
C40 C41 H41A 118.3
C43 C42 C47 118.16(17)
C43 C42 C39 119.15(17)
C47 C42 C39 122.66(17)
C44 C43 C42 120.99(18)
C44 C43 H43A 119.5
C42 C43 H43A 119.5
C43 C44 C45 121.26(18)
C43 C44 H44A 119.4
C45 C44 H44A 119.4
C44 C45 C46 117.63(17)
C44 C45 C48 118.76(17)
C46 C45 C48 123.61(17)
C47 C46 C45 121.10(17)
C47 C46 H46A 119.4
C45 C46 H46A 119.4
C46 C47 C42 120.81(18)
C46 C47 H47A 119.6
C42 C47 H47A 119.6
C49 C48 C45 124.17(16)
C49 C48 C64 121.76(16)
C45 C48 C64 113.90(14)
C48 C49 C67 121.36(16)
C48 C49 C50 122.78(16)
C67 C49 C50 115.78(15)
C51 C50 C55 117.85(16)
C51 C50 C49 120.14(17)
C55 C50 C49 122.00(16)
C52 C51 C50 121.18(18)
C52 C51 H51A 119.4
C50 C51 H51A 119.4
C53 C52 C51 120.50(18)
C53 C52 H52A 119.8
C51 C52 H52A 119.8
O3 C53 C52 119.31(17)
O3 C53 C54 121.54(18)
C52 C53 C54 119.14(17)
C55 C54 C53 120.26(18)
C55 C54 H54A 119.9
C53 C54 H54A 119.9
C54 C55 C50 121.01(17)
C54 C55 H55A 119.5
C50 C55 H55A 119.5
N4 C56 C57 124.3(2)
N4 C56 H56A 117.8
C57 C56 H56A 117.8
C56 C57 C58 119.49(19)
C56 C57 H57A 120.3
C58 C57 H57A 120.3
C57 C58 C59 116.29(18)
C57 C58 C61 121.54(17)
C59 C58 C61 122.16(18)
C60 C59 C58 119.9(2)
C60 C59 H59A 120.1
C58 C59 H59A 120.1
N4 C60 C59 123.78(19)
N4 C60 H60A 118.1
C59 C60 H60A 118.1
C66 C61 C62 118.09(17)
C66 C61 C58 122.37(17)
C62 C61 C58 119.54(18)
C63 C62 C61 120.80(19)
C63 C62 H62A 119.6
C61 C62 H62A 119.6
C62 C63 C64 121.43(18)
C62 C63 H63A 119.3
C64 C63 H63A 119.3
C63 C64 C65 118.17(17)
C63 C64 C48 120.90(17)
C65 C64 C48 120.94(18)
C66 C65 C64 120.40(19)
C66 C65 H65A 119.8
C64 C65 H65A 119.8
C65 C66 C61 121.10(18)
C65 C66 H66A 119.4
C61 C66 H66A 119.4
C68 C67 C72 117.27(17)
C68 C67 C49 122.96(17)
C72 C67 C49 119.73(17)
C69 C68 C67 121.21(18)
C69 C68 H68A 119.4
C67 C68 H68A 119.4
C68 C69 C70 120.52(18)
C68 C69 H69A 119.7
C70 C69 H69A 119.7
O4 C70 C69 122.77(17)
O4 C70 C71 117.98(17)
C69 C70 C71 119.23(17)
C72 C71 C70 119.59(18)
C72 C71 H71A 120.2
C70 C71 H71A 120.2
C71 C72 C67 121.99(18)
C71 C72 H72A 119.0
C67 C72 H72A 119.0

loop_
_geom_bond_atom_site_label_1
_geom_bond_atom_site_label_2
_geom_bond_distance
N1 C20 1.337(3)
N1 C24 1.341(3)
N2 C5 1.330(3)
N2 C1 1.337(3)
N3 C37 1.334(3)
N3 C41 1.339(3)
N4 C56 1.330(3)
N4 C60 1.339(3)
O1 C31 1.357(2)
O1 H1B 0.8902
O2 C17 1.366(2)
O2 H2B 0.9353
O3 C53 1.368(2)
O3 H3A 0.97(3)
O4 C70 1.365(2)
O4 H4B 1.0146
C1 C2 1.382(3)
C1 H1A 0.9500
C2 C3 1.391(3)
C2 H2A 0.9500
C3 C4 1.388(3)
C3 C6 1.486(3)
C4 C5 1.381(3)
C4 H4A 0.9500
C5 H5A 0.9500
C6 C11 1.386(3)
C6 C7 1.395(3)
C7 C8 1.389(3)
C7 H7A 0.9500
C8 C9 1.392(3)
C8 H8A 0.9500
C9 C10 1.394(3)
C9 C12 1.489(3)
C10 C11 1.380(3)
C10 H10A 0.9500
C11 H11A 0.9500
C12 C13 1.360(2)
C12 C28 1.496(2)
C13 C34 1.487(3)
C13 C14 1.492(2)
C14 C15 1.393(3)
C14 C19 1.395(3)
C15 C16 1.386(3)
C15 H15A 0.9500
C16 C17 1.396(3)
C16 H16A 0.9500
C17 C18 1.385(3)
C18 C19 1.386(3)
C18 H18A 0.9500
C19 H19A 0.9500
C20 C21 1.383(3)
C20 H20A 0.9500
C21 C22 1.391(3)
C21 H21A 0.9500
C22 C23 1.393(3)
C22 C25 1.476(3)
C23 C24 1.371(3)
C23 H23A 0.9500
C24 H24A 0.9500
C25 C26 1.393(3)
C25 C30 1.402(3)
C26 C27 1.382(3)
C26 H26A 0.9500
C27 C28 1.394(3)
C27 H27A 0.9500
C28 C29 1.387(3)
C29 C30 1.385(3)
C29 H29A 0.9500
C30 H30A 0.9500
C31 C36 1.383(3)
C31 C32 1.387(3)
C32 C33 1.376(3)
C32 H32A 0.9500
C33 C34 1.398(3)
C33 H33A 0.9500
C34 C35 1.397(3)
C35 C36 1.383(3)
C35 H35A 0.9500
C36 H36A 0.9500
C37 C38 1.384(3)
C37 H37A 0.9500
C38 C39 1.394(3)
C38 H38A 0.9500
C39 C40 1.383(3)
C39 C42 1.480(3)
C40 C41 1.376(3)
C40 H40A 0.9500
C41 H41A 0.9500
C42 C43 1.389(3)
C42 C47 1.394(3)
C43 C44 1.383(3)
C43 H43A 0.9500
C44 C45 1.393(3)
C44 H44A 0.9500
C45 C46 1.397(3)
C45 C48 1.490(3)
C46 C47 1.385(3)
C46 H46A 0.9500
C47 H47A 0.9500
C48 C49 1.354(2)
C48 C64 1.494(2)
C49 C67 1.489(3)
C49 C50 1.491(2)
C50 C51 1.393(3)
C50 C55 1.394(3)
C51 C52 1.382(3)
C51 H51A 0.9500
C52 C53 1.381(3)
C52 H52A 0.9500
C53 C54 1.389(3)
C54 C55 1.386(3)
C54 H54A 0.9500
C55 H55A 0.9500
C56 C57 1.382(3)
C56 H56A 0.9500
C57 C58 1.393(3)
C57 H57A 0.9500
C58 C59 1.398(3)
C58 C61 1.480(2)
C59 C60 1.377(3)
C59 H59A 0.9500
C60 H60A 0.9500
C61 C66 1.389(3)
C61 C62 1.393(3)
C62 C63 1.379(3)
C62 H62A 0.9500
C63 C64 1.384(3)
C63 H63A 0.9500
C64 C65 1.397(3)
C65 C66 1.389(3)
C65 H65A 0.9500
C66 H66A 0.9500
C67 C68 1.393(3)
C67 C72 1.395(3)
C68 C69 1.383(3)
C68 H68A 0.9500
C69 C70 1.386(3)
C69 H69A 0.9500
C70 C71 1.390(3)
C71 C72 1.384(3)
C71 H71A 0.9500
C72 H72A 0.9500

loop_
_geom_torsion_atom_site_label_1
_geom_torsion_atom_site_label_2
_geom_torsion_atom_site_label_3
_geom_torsion_atom_site_label_4
_geom_torsion
C5 N2 C1 C2 -1.3(3)
N2 C1 C2 C3 -0.9(4)
C1 C2 C3 C4 2.7(3)
C1 C2 C3 C6 -177.2(2)
C2 C3 C4 C5 -2.2(3)
C6 C3 C4 C5 177.6(2)
C1 N2 C5 C4 1.8(3)
C3 C4 C5 N2 0.0(4)
C4 C3 C6 C11 -34.1(3)
C2 C3 C6 C11 145.7(2)
C4 C3 C6 C7 145.2(2)
C2 C3 C6 C7 -35.0(3)
C11 C6 C7 C8 1.5(3)
C3 C6 C7 C8 -177.79(18)
C6 C7 C8 C9 -0.1(3)
C7 C8 C9 C10 -1.0(3)
C7 C8 C9 C12 174.80(18)
C8 C9 C10 C11 0.7(3)
C12 C9 C10 C11 -175.28(19)
C9 C10 C11 C6 0.7(3)
C7 C6 C11 C10 -1.8(3)
C3 C6 C11 C10 177.51(19)
C8 C9 C12 C13 49.3(3)
C10 C9 C12 C13 -135.0(2)
C8 C9 C12 C28 -128.43(19)
C10 C9 C12 C28 47.3(2)
C9 C12 C13 C34 -170.99(19)
C28 C12 C13 C34 6.5(3)
C9 C12 C13 C14 10.4(3)
C28 C12 C13 C14 -172.10(18)
C12 C13 C14 C15 44.7(3)
C34 C13 C14 C15 -134.02(19)
C12 C13 C14 C19 -134.7(2)
C34 C13 C14 C19 46.6(3)
C19 C14 C15 C16 0.4(3)
C13 C14 C15 C16 -178.97(18)
C14 C15 C16 C17 1.5(3)
C15 C16 C17 O2 179.10(19)
C15 C16 C17 C18 -1.8(3)
O2 C17 C18 C19 179.42(19)
C16 C17 C18 C19 0.3(3)
C17 C18 C19 C14 1.6(3)
C15 C14 C19 C18 -2.0(3)
C13 C14 C19 C18 177.43(18)
C24 N1 C20 C21 0.0(3)
N1 C20 C21 C22 -1.4(4)
C20 C21 C22 C23 1.6(3)
C20 C21 C22 C25 -175.9(2)
C21 C22 C23 C24 -0.5(3)
C25 C22 C23 C24 177.0(2)
C20 N1 C24 C23 1.2(3)
C22 C23 C24 N1 -0.9(4)
C21 C22 C25 C26 141.7(2)
C23 C22 C25 C26 -35.7(3)
C21 C22 C25 C30 -35.9(3)
C23 C22 C25 C30 146.8(2)
C30 C25 C26 C27 3.4(3)
C22 C25 C26 C27 -174.18(19)
C25 C26 C27 C28 -0.1(3)
C26 C27 C28 C29 -3.7(3)
C26 C27 C28 C12 174.13(18)
C13 C12 C28 C29 47.3(3)
C9 C12 C28 C29 -135.0(2)
C13 C12 C28 C27 -130.4(2)
C9 C12 C28 C27 47.3(3)
C27 C28 C29 C30 4.2(3)
C12 C28 C29 C30 -173.50(18)
C28 C29 C30 C25 -0.9(3)
C26 C25 C30 C29 -2.9(3)
C22 C25 C30 C29 174.67(18)
O1 C31 C32 C33 -179.64(17)
C36 C31 C32 C33 -1.2(3)
C31 C32 C33 C34 -1.1(3)
C32 C33 C34 C35 2.7(3)
C32 C33 C34 C13 -175.25(18)
C12 C13 C34 C35 -134.1(2)
C14 C13 C34 C35 44.6(3)
C12 C13 C34 C33 43.8(3)
C14 C13 C34 C33 -137.51(18)
C33 C34 C35 C36 -2.1(3)
C13 C34 C35 C36 175.85(19)
C34 C35 C36 C31 -0.1(3)
O1 C31 C36 C35 -179.70(19)
C32 C31 C36 C35 1.8(3)
C41 N3 C37 C38 -0.4(4)
N3 C37 C38 C39 -0.7(4)
C37 C38 C39 C40 1.5(3)
C37 C38 C39 C42 -177.3(2)
C38 C39 C40 C41 -1.3(3)
C42 C39 C40 C41 177.4(2)
C37 N3 C41 C40 0.6(4)
C39 C40 C41 N3 0.3(4)
C40 C39 C42 C43 -144.0(2)
C38 C39 C42 C43 34.8(3)
C40 C39 C42 C47 38.1(3)
C38 C39 C42 C47 -143.1(2)
C47 C42 C43 C44 1.9(3)
C39 C42 C43 C44 -176.05(18)
C42 C43 C44 C45 -0.1(3)
C43 C44 C45 C46 -1.7(3)
C43 C44 C45 C48 177.97(18)
C44 C45 C46 C47 1.7(3)
C48 C45 C46 C47 -177.97(17)
C45 C46 C47 C42 0.1(3)
C43 C42 C47 C46 -1.9(3)
C39 C42 C47 C46 175.96(17)
C44 C45 C48 C49 131.3(2)
C46 C45 C48 C49 -49.1(3)
C44 C45 C48 C64 -44.0(2)
C46 C45 C48 C64 135.66(18)
C45 C48 C49 C67 179.20(18)
C64 C48 C49 C67 -5.9(3)
C45 C48 C49 C50 -4.1(3)
C64 C48 C49 C50 170.82(18)
C48 C49 C50 C51 135.2(2)
C67 C49 C50 C51 -47.9(3)
C48 C49 C50 C55 -45.5(3)
C67 C49 C50 C55 131.39(19)
C55 C50 C51 C52 2.2(3)
C49 C50 C51 C52 -178.55(18)
C50 C51 C52 C53 -0.4(3)
C51 C52 C53 O3 179.27(18)
C51 C52 C53 C54 -1.6(3)
O3 C53 C54 C55 -179.06(18)
C52 C53 C54 C55 1.8(3)
C53 C54 C55 C50 -0.1(3)
C51 C50 C55 C54 -1.9(3)
C49 C50 C55 C54 178.81(18)
C60 N4 C56 C57 -0.9(3)
N4 C56 C57 C58 1.7(4)
C56 C57 C58 C59 -1.4(3)
C56 C57 C58 C61 179.2(2)
C57 C58 C59 C60 0.5(3)
C61 C58 C59 C60 179.9(2)
C56 N4 C60 C59 -0.2(3)
C58 C59 C60 N4 0.3(3)
C57 C58 C61 C66 -144.8(2)
C59 C58 C61 C66 35.9(3)
C57 C58 C61 C62 34.4(3)
C59 C58 C61 C62 -144.9(2)
C66 C61 C62 C63 0.7(3)
C58 C61 C62 C63 -178.58(18)
C61 C62 C63 C64 0.0(3)
C62 C63 C64 C65 -0.8(3)
C62 C63 C64 C48 179.57(18)
C49 C48 C64 C63 -61.5(3)
C45 C48 C64 C63 113.8(2)
C49 C48 C64 C65 118.8(2)
C45 C48 C64 C65 -65.8(2)
C63 C64 C65 C66 0.9(3)
C48 C64 C65 C66 -179.43(18)
C64 C65 C66 C61 -0.3(3)
C62 C61 C66 C65 -0.5(3)
C58 C61 C66 C65 178.70(18)
C48 C49 C67 C68 -47.1(3)
C50 C49 C67 C68 136.00(19)
C48 C49 C67 C72 130.6(2)
C50 C49 C67 C72 -46.4(3)
C72 C67 C68 C69 -3.6(3)
C49 C67 C68 C69 174.12(18)
C67 C68 C69 C70 -0.1(3)
C68 C69 C70 O4 -178.46(17)
C68 C69 C70 C71 3.2(3)
O4 C70 C71 C72 179.00(17)
C69 C70 C71 C72 -2.6(3)
C70 C71 C72 C67 -1.2(3)
C68 C67 C72 C71 4.2(3)
C49 C67 C72 C71 -173.56(18)

loop_
_platon_squeeze_void_nr
_platon_squeeze_void_average_x
_platon_squeeze_void_average_y
_platon_squeeze_void_average_z
_platon_squeeze_void_volume
_platon_squeeze_void_count_electrons
_platon_squeeze_void_content
1 0.135 0.123 0.140 139 41 ' '
2 0.351 -0.092 0.962 131 41 ' '
3 0.649 0.091 1.038 131 41 ' '
4 0.865 -0.123 0.860 139 41 ' '
5 0.135 0.377 0.640 139 41 ' '
6 0.649 0.408 0.538 131 41 ' '
7 0.351 0.591 0.462 131 41 ' '
8 0.865 0.623 0.360 139 41 ' '
